data_7008145
loop_
_publ_author_name
'Warden, Andrew C.'
'Spiccia, Leone'
'Hearn, Milton T. W.'
'Boas, John F.'
'Pilbrow, John R.'

_publ_section_title
;
 The synthesis, structure and properties of copper(II) complexes of
 asymmetrically functionalized derivatives of 1,4,7-triazacyclononane.
;
_journal_issue 10
_journal_name_full 'Dalton transactions (Cambridge, England : 2003)'
_journal_page_first 1804
_journal_page_last 1813
_journal_paper_doi 10.1039/b417739h
_journal_year 2005
_chemical_absolute_configuration unk
_chemical_formula_sum 'C15 H22 Cl Cu N3 O2'
_chemical_formula_weight 375.35
_chemical_name_common 'Copper(ii)-1-benzyl-4-acetato-1,4,7-triazacyclononane chloride'
_chemical_name_systematic
;
Copper(II)-1-benzyl-4-acetato-1,4,7-triazacyclononane chloride
;
_space_group_IT_number 19
_symmetry_space_group_name_Hall 'P 2ac 2ab'
_symmetry_space_group_name_H-M 'P 21 21 21'
_atom_sites_solution_hydrogens geom
_atom_sites_solution_primary direct
_atom_sites_solution_secondary difmap
_audit_creation_date 2005-02-19T08:41:12-00:00
_audit_creation_method 'WinGX routine CIF_UPDATE'
_cell_angle_alpha 90
_cell_angle_beta 90
_cell_angle_gamma 90
_cell_formula_units_Z 4
_cell_length_a 10.2604(2)
_cell_length_b 11.4625(2)
_cell_length_c 13.3845(2)
_cell_measurement_temperature 123(2)
_cell_volume 1574.15(5)
_computing_structure_refinement 'SHELXL-97 (Sheldrick, 1997)'
_computing_structure_solution 'SHELXS-97 (Sheldrick, 1990)'
_diffrn_ambient_temperature 123(2)
_diffrn_measured_fraction_theta_full 0.996
_diffrn_measured_fraction_theta_max 0.989
_diffrn_radiation_monochromator graphite
_diffrn_radiation_type MoK\a
_diffrn_radiation_wavelength 0.71073
_diffrn_reflns_av_R_equivalents 0.0471
_diffrn_reflns_av_unetI/netI 0.0447
_diffrn_reflns_limit_h_max 11
_diffrn_reflns_limit_h_min -13
_diffrn_reflns_limit_k_max 15
_diffrn_reflns_limit_k_min -13
_diffrn_reflns_limit_l_max 17
_diffrn_reflns_limit_l_min -17
_diffrn_reflns_number 14365
_diffrn_reflns_theta_full 27.5
_diffrn_reflns_theta_max 28.27
_diffrn_reflns_theta_min 3.04
_exptl_absorpt_coefficient_mu 1.567
_exptl_crystal_density_diffrn 1.584
_exptl_crystal_density_method 'not measured'
_exptl_crystal_F_000 780
_exptl_crystal_size_max 0.25
_exptl_crystal_size_mid 0.25
_exptl_crystal_size_min 0.13
_refine_diff_density_max 0.893
_refine_diff_density_min -0.673
_refine_diff_density_rms 0.09
_refine_ls_abs_structure_details 'Flack H D (1983), Acta Cryst. A39, 876-881'
_refine_ls_abs_structure_Flack 0.054(15)
_refine_ls_extinction_method none
_refine_ls_goodness_of_fit_ref 1.034
_refine_ls_hydrogen_treatment mixed
_refine_ls_matrix_type full
_refine_ls_number_parameters 199
_refine_ls_number_reflns 3841
_refine_ls_number_restraints 0
_refine_ls_restrained_S_all 1.034
_refine_ls_R_factor_all 0.0468
_refine_ls_R_factor_gt 0.0393
_refine_ls_shift/su_max 0.001
_refine_ls_shift/su_mean 0
_refine_ls_structure_factor_coef Fsqd
_refine_ls_weighting_details 'calc w=1/[\s^2^(Fo^2^)+(0.0605P)^2^+1.1253P] where P=(Fo^2^+2Fc^2^)/3'
_refine_ls_weighting_scheme calc
_refine_ls_wR_factor_gt 0.1021
_refine_ls_wR_factor_ref 0.1059
_reflns_number_gt 3428
_reflns_number_total 3841
_reflns_threshold_expression >2sigma(I)
_cod_data_source_file b417739h.txt
_cod_data_source_block 2
_cod_database_code 7008145

loop_
_symmetry_equiv_pos_as_xyz
'x, y, z'
'-x+1/2, -y, z+1/2'
'x+1/2, -y+1/2, -z'
'-x, y+1/2, -z+1/2'

loop_
_atom_site_label
_atom_site_type_symbol
_atom_site_fract_x
_atom_site_fract_y
_atom_site_fract_z
_atom_site_U_iso_or_equiv
_atom_site_adp_type
_atom_site_occupancy
_atom_site_symmetry_multiplicity
_atom_site_calc_flag
_atom_site_refinement_flags
_atom_site_disorder_assembly
_atom_site_disorder_group
Cu1 Cu 0.11022(3) 0.75785(3) 0.56436(3) 0.01638(11) Uani 1 1 d . . .
C1 C -0.0563(3) 0.9523(3) 0.5748(2) 0.0188(6) Uani 1 1 d . . .
H1A H -0.1124 0.9198 0.5215 0.023 Uiso 1 1 calc R . .
H1B H -0.0761 1.0365 0.5815 0.023 Uiso 1 1 calc R . .
C2 C -0.0840(3) 0.8898(3) 0.6738(2) 0.0194(7) Uani 1 1 d . . .
H2A H -0.05 0.937 0.73 0.023 Uiso 1 1 calc R . .
H2B H -0.1793 0.881 0.6828 0.023 Uiso 1 1 calc R . .
C3 C 0.0500(3) 0.7444(3) 0.7679(2) 0.0214(6) Uani 1 1 d . . .
H3A H 0.0729 0.6605 0.7685 0.026 Uiso 1 1 calc R . .
H3B H -0.0079 0.7597 0.8256 0.026 Uiso 1 1 calc R . .
C4 C 0.1745(3) 0.8172(3) 0.7786(2) 0.0203(7) Uani 1 1 d . . .
H4A H 0.1511 0.8993 0.7933 0.024 Uiso 1 1 calc R . .
H4B H 0.2268 0.7872 0.8352 0.024 Uiso 1 1 calc R . .
C5 C 0.2922(3) 0.9284(3) 0.6475(3) 0.0188(6) Uani 1 1 d . . .
H5A H 0.3506 0.9185 0.5892 0.023 Uiso 1 1 calc R . .
H5B H 0.3408 0.9709 0.7 0.023 Uiso 1 1 calc R . .
C6 C 0.1726(3) 0.9992(3) 0.6168(2) 0.0186(7) Uani 1 1 d . . .
H6A H 0.1235 1.0213 0.6776 0.022 Uiso 1 1 calc R . .
H6B H 0.2019 1.072 0.584 0.022 Uiso 1 1 calc R . .
C7 C 0.1129(3) 0.9606(3) 0.4427(2) 0.0188(6) Uani 1 1 d . . .
H7A H 0.1467 1.0411 0.4361 0.023 Uiso 1 1 calc R . .
H7B H 0.032 0.9545 0.4027 0.023 Uiso 1 1 calc R . .
C8 C 0.2144(3) 0.8738(3) 0.4030(2) 0.0203(7) Uani 1 1 d . . .
C9 C 0.3620(3) 0.7274(3) 0.6913(2) 0.0205(6) Uani 1 1 d . . .
H9A H 0.4087 0.7285 0.6266 0.025 Uiso 1 1 calc R . .
H9B H 0.3249 0.6483 0.6998 0.025 Uiso 1 1 calc R . .
C10 C 0.4598(3) 0.7476(3) 0.7735(2) 0.0204(6) Uani 1 1 d . . .
C11 C 0.4565(3) 0.6796(3) 0.8607(3) 0.0240(7) Uani 1 1 d . . .
H11 H 0.3926 0.62 0.8669 0.029 Uiso 1 1 calc R . .
C12 C 0.5441(3) 0.6971(3) 0.9379(3) 0.0255(7) Uani 1 1 d . . .
H12 H 0.5407 0.6499 0.9962 0.031 Uiso 1 1 calc R . .
C13 C 0.6374(3) 0.7849(3) 0.9293(3) 0.0274(7) Uani 1 1 d . . .
H13 H 0.6965 0.7988 0.9825 0.033 Uiso 1 1 calc R . .
C14 C 0.6443(3) 0.8524(3) 0.8425(3) 0.0239(7) Uani 1 1 d . . .
H14 H 0.7086 0.9115 0.8363 0.029 Uiso 1 1 calc R . .
C15 C 0.5574(3) 0.8328(3) 0.7661(3) 0.0229(7) Uani 1 1 d . . .
H15 H 0.5637 0.8781 0.7068 0.028 Uiso 1 1 calc R . .
N16 N 0.0839(2) 0.9361(2) 0.5480(2) 0.0158(6) Uani 1 1 d . . .
N17 N -0.0205(2) 0.7720(2) 0.6741(2) 0.0174(6) Uani 1 1 d . . .
H17 H -0.0847 0.7158 0.6644 0.021 Uiso 1 1 calc R . .
N18 N 0.2526(2) 0.8121(2) 0.6858(2) 0.0177(6) Uani 1 1 d . . .
O19 O 0.2233(2) 0.77586(19) 0.44890(17) 0.0224(5) Uani 1 1 d . . .
O20 O 0.2789(2) 0.9002(2) 0.32812(18) 0.0259(5) Uani 1 1 d . . .
Cl21 Cl 0.10327(7) 0.55826(5) 0.55538(6) 0.01736(16) Uani 1 1 d . . .

loop_
_atom_site_aniso_label
_atom_site_aniso_U_11
_atom_site_aniso_U_22
_atom_site_aniso_U_33
_atom_site_aniso_U_23
_atom_site_aniso_U_13
_atom_site_aniso_U_12
Cu1 0.01976(18) 0.01445(19) 0.01493(19) -0.00043(16) 0.00012(14) -0.00081(15)
C1 0.0166(13) 0.0203(15) 0.0196(16) -0.0011(13) 0.0025(13) 0.0024(12)
C2 0.0181(15) 0.0196(16) 0.0206(16) -0.0026(13) 0.0017(12) -0.0020(12)
C3 0.0245(14) 0.0224(16) 0.0173(14) 0.0004(14) 0.0017(12) -0.0043(15)
C4 0.0236(15) 0.0220(17) 0.0153(15) -0.0001(13) -0.0016(13) 0.0000(13)
C5 0.0168(14) 0.0184(15) 0.0210(16) -0.0004(13) 0.0016(12) -0.0020(12)
C6 0.0204(15) 0.0164(15) 0.0190(16) -0.0020(12) -0.0009(13) -0.0035(12)
C7 0.0218(13) 0.0157(14) 0.0191(15) 0.0039(12) -0.0001(14) 0.0021(12)
C8 0.0245(16) 0.0193(15) 0.0172(16) -0.0001(12) -0.0025(14) -0.0005(13)
C9 0.0209(14) 0.0189(16) 0.0217(15) -0.0020(13) -0.0019(12) 0.0012(12)
C10 0.0198(13) 0.0209(16) 0.0204(15) -0.0034(15) -0.0007(12) 0.0055(14)
C11 0.0254(16) 0.0162(17) 0.0304(19) 0.0006(14) -0.0019(15) 0.0012(13)
C12 0.0317(17) 0.0239(16) 0.0210(16) 0.0034(15) -0.0038(16) 0.0074(13)
C13 0.0259(16) 0.0331(18) 0.0231(17) -0.0077(15) -0.0049(14) 0.0071(13)
C14 0.0163(14) 0.0272(18) 0.0281(19) -0.0057(14) -0.0013(14) 0.0004(12)
C15 0.0222(14) 0.0244(17) 0.0223(17) 0.0001(15) 0.0046(14) 0.0000(14)
N16 0.0190(13) 0.0159(13) 0.0126(13) 0.0004(10) -0.0004(10) 0.0009(9)
N17 0.0198(12) 0.0151(14) 0.0174(13) 0.0002(11) -0.0010(10) -0.0042(10)
N18 0.0227(13) 0.0150(14) 0.0155(13) 0.0003(10) 0.0000(11) 0.0011(10)
O19 0.0302(11) 0.0183(11) 0.0187(11) 0.0025(9) 0.0038(10) 0.0064(9)
O20 0.0278(12) 0.0290(13) 0.0211(12) 0.0083(10) 0.0068(10) 0.0060(10)
Cl21 0.0224(3) 0.0070(3) 0.0228(4) -0.0006(3) -0.0003(4) 0.0003(3)

loop_
_atom_type_symbol
_atom_type_description
_atom_type_scat_dispersion_real
_atom_type_scat_dispersion_imag
_atom_type_scat_source
C C 0.0033 0.0016 'International Tables Vol C Tables 4.2.6.8 and 6.1.1.4'
H H 0 0 'International Tables Vol C Tables 4.2.6.8 and 6.1.1.4'
N N 0.0061 0.0033 'International Tables Vol C Tables 4.2.6.8 and 6.1.1.4'
O O 0.0106 0.006 'International Tables Vol C Tables 4.2.6.8 and 6.1.1.4'
Cl Cl 0.1484 0.1585 'International Tables Vol C Tables 4.2.6.8 and 6.1.1.4'
Cu Cu 0.3201 1.2651 'International Tables Vol C Tables 4.2.6.8 and 6.1.1.4'

loop_
_geom_angle_atom_site_label_1
_geom_angle_atom_site_label_2
_geom_angle_atom_site_label_3
_geom_angle
_geom_angle_site_symmetry_1
_geom_angle_site_symmetry_3
_geom_angle_publ_flag
O19 Cu1 N17 167.93(10) . . ?
O19 Cu1 N16 83.64(10) . . ?
N17 Cu1 N16 84.85(10) . . ?
O19 Cu1 N18 98.97(10) . . ?
N17 Cu1 N18 83.30(10) . . ?
N16 Cu1 N18 83.62(10) . . ?
O19 Cu1 Cl21 94.75(7) . . ?
N17 Cu1 Cl21 95.66(8) . . ?
N16 Cu1 Cl21 167.03(8) . . ?
N18 Cu1 Cl21 109.33(7) . . ?
N16 C1 C2 109.1(3) . . ?
N17 C2 C1 110.1(3) . . ?
N17 C3 C4 111.7(3) . . ?
N18 C4 C3 110.5(2) . . ?
N18 C5 C6 110.5(3) . . ?
N16 C6 C5 113.6(3) . . ?
N16 C7 C8 110.2(2) . . ?
O20 C8 O19 124.3(3) . . ?
O20 C8 C7 119.0(3) . . ?
O19 C8 C7 116.7(3) . . ?
N18 C9 C10 116.0(3) . . ?
C15 C10 C11 117.6(3) . . ?
C15 C10 C9 122.1(3) . . ?
C11 C10 C9 120.3(3) . . ?
C12 C11 C10 121.6(3) . . ?
C11 C12 C13 119.3(3) . . ?
C12 C13 C14 120.3(3) . . ?
C15 C14 C13 119.6(3) . . ?
C14 C15 C10 121.6(3) . . ?
C7 N16 C6 112.2(2) . . ?
C7 N16 C1 113.7(3) . . ?
C6 N16 C1 112.4(2) . . ?
C7 N16 Cu1 105.28(18) . . ?
C6 N16 Cu1 109.63(19) . . ?
C1 N16 Cu1 102.86(18) . . ?
C3 N17 C2 114.0(3) . . ?
C3 N17 Cu1 106.11(18) . . ?
C2 N17 Cu1 111.27(19) . . ?
C4 N18 C5 113.8(2) . . ?
C4 N18 C9 113.2(2) . . ?
C5 N18 C9 113.4(2) . . ?
C4 N18 Cu1 105.28(18) . . ?
C5 N18 Cu1 100.07(18) . . ?
C9 N18 Cu1 109.99(18) . . ?
C8 O19 Cu1 115.5(2) . . ?

loop_
_geom_bond_atom_site_label_1
_geom_bond_atom_site_label_2
_geom_bond_distance
_geom_bond_site_symmetry_2
_geom_bond_publ_flag
Cu1 O19 1.944(2) . ?
Cu1 N17 1.996(3) . ?
Cu1 N16 2.072(3) . ?
Cu1 N18 2.272(3) . ?
Cu1 Cl21 2.2921(7) . ?
C1 N16 1.495(4) . ?
C1 C2 1.532(4) . ?
C2 N17 1.500(4) . ?
C3 N17 1.483(4) . ?
C3 C4 1.533(4) . ?
C4 N18 1.480(4) . ?
C5 N18 1.485(4) . ?
C5 C6 1.527(4) . ?
C6 N16 1.482(4) . ?
C7 N16 1.468(4) . ?
C7 C8 1.536(4) . ?
C8 O20 1.238(4) . ?
C8 O19 1.283(4) . ?
C9 N18 1.487(4) . ?
C9 C10 1.507(4) . ?
C10 C15 1.402(5) . ?
C10 C11 1.405(5) . ?
C11 C12 1.385(5) . ?
C12 C13 1.393(5) . ?
C13 C14 1.397(5) . ?
C14 C15 1.375(5) . ?

loop_
_geom_hbond_atom_site_label_D
_geom_hbond_atom_site_label_H
_geom_hbond_atom_site_label_A
_geom_hbond_distance_DH
_geom_hbond_distance_HA
_geom_hbond_distance_DA
_geom_hbond_angle_DHA
_geom_hbond_site_symmetry_A
N17 H17 O20 0.93 1.93 2.851(4) 168.9 3_466
N17 H17 O19 0.93 2.49 3.149(3) 128.2 3_466
